data_4129971
loop_
_publ_author_name
'Palmer, W. Neil'
'Obligacion, Jennifer V.'
'Pappas, Iraklis'
'Chirik, Paul J.'

_publ_section_title
;
 Cobalt-Catalyzed Benzylic Borylation: Enabling Polyborylation and
 Functionalization of Remote, Unactivated C(sp(3))-H Bonds.
;
_journal_issue 3
_journal_name_full 'Journal of the American Chemical Society'
_journal_page_first 766
_journal_page_last 769
_journal_paper_doi 10.1021/jacs.5b12249
_journal_volume 138
_journal_year 2016
_chemical_formula_moiety 'C32 H54 B4 O8'
_chemical_formula_sum 'C32 H54 B4 O8'
_chemical_formula_weight 609.99
_space_group_crystal_system monoclinic
_space_group_IT_number 14
_space_group_name_Hall '-P 2ybc'
_space_group_name_H-M_alt 'P 1 21/c 1'
_atom_sites_solution_hydrogens geom
_audit_creation_method SHELXL-2014
_cell_angle_alpha 90
_cell_angle_beta 109.4750(10)
_cell_angle_gamma 90
_cell_formula_units_Z 4
_cell_length_a 15.2146(6)
_cell_length_b 10.8264(4)
_cell_length_c 22.5475(8)
_cell_measurement_reflns_used 9642
_cell_measurement_temperature 100(2)
_cell_measurement_theta_max 32.04
_cell_measurement_theta_min 2.69
_cell_volume 3501.5(2)
_computing_cell_refinement 'Bruker SAINT'
_computing_data_collection 'Bruker APEX2'
_computing_data_reduction 'Bruker SAINT'
_computing_molecular_graphics 'ORTEP 3 (Farraguia, 1997)'
_computing_structure_refinement 'SHELXL-2014 (Sheldrick, 2014)'
_computing_structure_solution 'SIR 92 (Giacavazzo, 1993)'
_diffrn_ambient_temperature 100(2)
_diffrn_measured_fraction_theta_full 0.999
_diffrn_measured_fraction_theta_max 0.997
_diffrn_measurement_device_type 'Bruker APEX-II CCD'
_diffrn_measurement_method 'phi and omega scans'
_diffrn_radiation_type MoK\a
_diffrn_radiation_wavelength 0.71073
_diffrn_reflns_av_R_equivalents 0.0362
_diffrn_reflns_av_unetI/netI 0.0251
_diffrn_reflns_Laue_measured_fraction_full 0.999
_diffrn_reflns_Laue_measured_fraction_max 0.997
_diffrn_reflns_limit_h_max 22
_diffrn_reflns_limit_h_min -22
_diffrn_reflns_limit_k_max 16
_diffrn_reflns_limit_k_min -16
_diffrn_reflns_limit_l_max 33
_diffrn_reflns_limit_l_min -31
_diffrn_reflns_number 117035
_diffrn_reflns_point_group_measured_fraction_full 0.999
_diffrn_reflns_point_group_measured_fraction_max 0.997
_diffrn_reflns_theta_full 25.242
_diffrn_reflns_theta_max 32.078
_diffrn_reflns_theta_min 2.357
_diffrn_source 'fine-focus sealed tube'
_exptl_absorpt_coefficient_mu 0.078
_exptl_absorpt_correction_T_max 0.7463
_exptl_absorpt_correction_T_min 0.7186
_exptl_absorpt_correction_type multi-scan
_exptl_absorpt_process_details 'SADABS v2008/1 (Bruker AXS)'
_exptl_crystal_colour colourless
_exptl_crystal_density_diffrn 1.157
_exptl_crystal_description Block
_exptl_crystal_F_000 1320
_exptl_crystal_size_max 0.411
_exptl_crystal_size_mid 0.384
_exptl_crystal_size_min 0.369
_refine_diff_density_max 0.528
_refine_diff_density_min -0.230
_refine_diff_density_rms 0.055
_refine_ls_extinction_method none
_refine_ls_goodness_of_fit_ref 0.936
_refine_ls_hydrogen_treatment mixed
_refine_ls_matrix_type full
_refine_ls_number_parameters 490
_refine_ls_number_reflns 12209
_refine_ls_number_restraints 0
_refine_ls_restrained_S_all 0.936
_refine_ls_R_factor_all 0.0668
_refine_ls_R_factor_gt 0.0483
_refine_ls_shift/su_max 0.002
_refine_ls_shift/su_mean 0.000
_refine_ls_structure_factor_coef Fsqd
_refine_ls_weighting_details 'w=1/[\s^2^(Fo^2^)+(0.0692P)^2^+1.5751P] where P=(Fo^2^+2Fc^2^)/3'
_refine_ls_weighting_scheme calc
_refine_ls_wR_factor_gt 0.1181
_refine_ls_wR_factor_ref 0.1304
_reflns_Friedel_coverage 0.000
_reflns_number_gt 9610
_reflns_number_total 12209
_reflns_threshold_expression 'I > 2\s(I)'
_cod_data_source_file ja5b12249_si_002.cif
_cod_data_source_block wnp50
_cod_original_sg_symbol_H-M 'P 21/c'
_cod_database_code 4129971
_shelx_space_group_comment
;
The symmetry employed for this shelxl refinement is uniquely defined
by the following loop, which should always be used as a source of
symmetry information in preference to the above space-group names.
They are only intended as comments.
;
_shelxl_version_number 2014-3

loop_
_space_group_symop_operation_xyz
'x, y, z'
'-x, y+1/2, -z+1/2'
'-x, -y, -z'
'x, -y-1/2, z-1/2'

loop_
_atom_site_label
_atom_site_type_symbol
_atom_site_fract_x
_atom_site_fract_y
_atom_site_fract_z
_atom_site_U_iso_or_equiv
_atom_site_adp_type
_atom_site_occupancy
_atom_site_site_symmetry_order
_atom_site_calc_flag
_atom_site_refinement_flags_posn
_atom_site_refinement_flags_adp
_atom_site_refinement_flags_occupancy
_atom_site_disorder_assembly
_atom_site_disorder_group
C1 C 0.70762(6) 0.10113(8) 0.83588(4) 0.01362(16) Uani 1 1 d . . . . .
H1 H 0.71689(14) 0.0144(12) 0.84284(11) 0.016 Uiso 1 1 calc R U . . .
C2 C 0.71661(6) 0.16049(8) 0.89863(4) 0.01345(16) Uani 1 1 d . . . . .
C3 C 0.72114(7) 0.28941(9) 0.90391(5) 0.01843(18) Uani 1 1 d . . . . .
H3 H 0.71587(10) 0.3394(7) 0.8662(5) 0.022 Uiso 1 1 calc R U . . .
C4 C 0.73283(7) 0.34899(9) 0.96053(5) 0.02055(19) Uani 1 1 d . . . . .
H4 H 0.73531(8) 0.4373(14) 0.96284(6) 0.025 Uiso 1 1 calc R U . . .
C5 C 0.74087(7) 0.27948(10) 1.01370(5) 0.02125(19) Uani 1 1 d . . . . .
H5 H 0.75024(16) 0.3195(6) 1.0534(6) 0.026 Uiso 1 1 calc R U . . .
C6 C 0.73528(7) 0.15135(9) 1.00925(4) 0.01778(18) Uani 1 1 d . . . . .
H6 H 0.74044(10) 0.1039(7) 1.0462(5) 0.021 Uiso 1 1 calc R U . . .
C7 C 0.72235(6) 0.08989(8) 0.95248(4) 0.01303(16) Uani 1 1 d . . . . .
C8 C 0.71230(6) -0.05003(8) 0.94814(4) 0.01343(16) Uani 1 1 d . . . . .
H8 H 0.6604(7) -0.0666(2) 0.9092(5) 0.016 Uiso 1 1 calc R U . . .
C9 C 0.46249(6) 0.16981(9) 0.72319(4) 0.01672(17) Uani 1 1 d . . . . .
C10 C 0.51954(7) 0.14117(9) 0.67874(4) 0.01753(17) Uani 1 1 d . . . . .
C11 C 0.39832(7) 0.06386(10) 0.72659(5) 0.0230(2) Uani 1 1 d . . . . .
H11A H 0.4341(4) -0.0150(7) 0.7345(4) 0.034 Uiso 1 1 calc R U . . .
H11B H 0.3457(6) 0.0580(5) 0.6860(4) 0.034 Uiso 1 1 calc R U . . .
H11C H 0.3732(6) 0.0794(4) 0.7615(4) 0.034 Uiso 1 1 calc R U . . .
C12 C 0.40838(7) 0.28940(10) 0.71001(5) 0.0229(2) Uani 1 1 d . . . . .
H12A H 0.4494(4) 0.3560(6) 0.7089(4) 0.034 Uiso 1 1 calc R U . . .
H12B H 0.3821(6) 0.3044(5) 0.7426(4) 0.034 Uiso 1 1 calc R U . . .
H12C H 0.3593(6) 0.2838(3) 0.6702(4) 0.034 Uiso 1 1 calc R U . . .
C13 C 0.47028(8) 0.05722(12) 0.62411(5) 0.0288(2) Uani 1 1 d . . . . .
H13A H 0.4573(6) -0.0243(9) 0.64052(16) 0.043 Uiso 1 1 calc R U . . .
H13B H 0.5108(5) 0.0442(8) 0.5976(4) 0.043 Uiso 1 1 calc R U . . .
H13C H 0.4101(7) 0.0961(6) 0.5980(4) 0.043 Uiso 1 1 calc R U . . .
C14 C 0.55566(8) 0.25607(11) 0.65539(5) 0.0261(2) Uani 1 1 d . . . . .
H14A H 0.5878(7) 0.3113(7) 0.6921(3) 0.039 Uiso 1 1 calc R U . . .
H14B H 0.5019(5) 0.3017(7) 0.6248(4) 0.039 Uiso 1 1 calc R U . . .
H14C H 0.6011(7) 0.2311(3) 0.6338(5) 0.039 Uiso 1 1 calc R U . . .
C15 C 0.86077(7) 0.27810(9) 0.76194(5) 0.01843(18) Uani 1 1 d . . . . .
C16 C 0.89528(7) 0.14229(10) 0.76152(5) 0.01930(18) Uani 1 1 d . . . . .
C17 C 0.83298(9) 0.34274(11) 0.69850(5) 0.0274(2) Uani 1 1 d . . . . .
H17A H 0.7818(7) 0.2966(7) 0.6678(3) 0.041 Uiso 1 1 calc R U . . .
H17B H 0.8871(6) 0.3460(8) 0.6837(3) 0.041 Uiso 1 1 calc R U . . .
H17C H 0.8120(7) 0.4275(9) 0.70279(12) 0.041 Uiso 1 1 calc R U . . .
C18 C 0.92702(9) 0.35823(12) 0.81263(6) 0.0313(3) Uani 1 1 d . . . . .
H18A H 0.9410(6) 0.3173(6) 0.8539(4) 0.047 Uiso 1 1 calc R U . . .
H18B H 0.8977(4) 0.4393(9) 0.8136(3) 0.047 Uiso 1 1 calc R U . . .
H18C H 0.9854(7) 0.3702(8) 0.8033(3) 0.047 Uiso 1 1 calc R U . . .
C19 C 0.85351(10) 0.07822(12) 0.69828(6) 0.0317(3) Uani 1 1 d . . . . .
H19A H 0.7849(7) 0.0885(8) 0.6832(3) 0.048 Uiso 1 1 calc R U . . .
H19B H 0.8691(6) -0.0109(9) 0.70299(13) 0.048 Uiso 1 1 calc R U . . .
H19C H 0.8793(6) 0.1153(8) 0.6674(3) 0.048 Uiso 1 1 calc R U . . .
C20 C 1.00049(8) 0.12657(14) 0.78639(6) 0.0336(3) Uani 1 1 d . . . . .
H20A H 1.0251(3) 0.1554(10) 0.8307(5) 0.050 Uiso 1 1 calc R U . . .
H20B H 1.0288(3) 0.1761(9) 0.7604(4) 0.050 Uiso 1 1 calc R U . . .
H20C H 1.01635(19) 0.0380(9) 0.7844(5) 0.050 Uiso 1 1 calc R U . . .
C27 C 0.87770(6) -0.27655(9) 0.91277(5) 0.01651(17) Uani 1 1 d . . . . .
C28 C 0.94750(6) -0.17637(9) 0.95143(4) 0.01657(17) Uani 1 1 d . . . . .
C29 C 0.85750(7) -0.26537(11) 0.84198(5) 0.0231(2) Uani 1 1 d . . . . .
H29A H 0.8409(6) -0.1797(8) 0.82881(15) 0.035 Uiso 1 1 calc R U . . .
H29B H 0.8055(6) -0.3200(8) 0.8198(2) 0.035 Uiso 1 1 calc R U . . .
H29C H 0.9131(6) -0.2892(9) 0.83188(12) 0.035 Uiso 1 1 calc R U . . .
C30 C 0.90323(8) -0.40865(10) 0.93421(6) 0.0263(2) Uani 1 1 d . . . . .
H30A H 0.9062(7) -0.4174(3) 0.9779(4) 0.039 Uiso 1 1 calc R U . . .
H30B H 0.9639(7) -0.4288(4) 0.9307(4) 0.039 Uiso 1 1 calc R U . . .
H30C H 0.8561(6) -0.4647(6) 0.9078(4) 0.039 Uiso 1 1 calc R U . . .
C31 C 0.99699(8) -0.21280(11) 1.01972(5) 0.0255(2) Uani 1 1 d . . . . .
H31A H 0.9510(4) -0.2417(9) 1.0384(2) 0.038 Uiso 1 1 calc R U . . .
H31B H 1.0301(6) -0.1411(7) 1.0432(2) 0.038 Uiso 1 1 calc R U . . .
H31C H 1.0417(6) -0.2790(9) 1.02150(6) 0.038 Uiso 1 1 calc R U . . .
C32 C 1.01718(7) -0.13133(11) 0.92128(5) 0.0236(2) Uani 1 1 d . . . . .
H32A H 0.9830(3) -0.0931(8) 0.8795(4) 0.035 Uiso 1 1 calc R U . . .
H32B H 1.0552(6) -0.2028(7) 0.9153(4) 0.035 Uiso 1 1 calc R U . . .
H32C H 1.0593(6) -0.0684(8) 0.9492(3) 0.035 Uiso 1 1 calc R U . . .
O1 O 0.53560(5) 0.18040(7) 0.78483(3) 0.01942(14) Uani 1 1 d . . . . .
O2 O 0.60118(5) 0.07756(7) 0.72128(3) 0.01805(14) Uani 1 1 d . . . . .
O3 O 0.77725(5) 0.26203(7) 0.77913(4) 0.02096(15) Uani 1 1 d . . . . .
O4 O 0.85633(5) 0.07976(7) 0.80446(4) 0.02037(15) Uani 1 1 d . . . . .
O7 O 0.79148(5) -0.24449(6) 0.92422(3) 0.01701(14) Uani 1 1 d . . . . .
O8 O 0.88510(5) -0.07375(6) 0.95244(3) 0.01578(13) Uani 1 1 d . . . . .
B1 B 0.61210(7) 0.11957(10) 0.78094(5) 0.01459(18) Uani 1 1 d . . . . .
B2 B 0.78272(7) 0.14860(10) 0.80725(5) 0.01481(18) Uani 1 1 d . . . . .
B3 B 0.68507(7) -0.11344(10) 1.00242(5) 0.01447(18) Uani 1 1 d . . . . .
B4 B 0.79846(7) -0.12187(10) 0.94163(5) 0.01376(18) Uani 1 1 d . . . . .
O5A O 0.59500(7) -0.14070(11) 0.99590(4) 0.0197(2) Uani 0.770(2) 1 d . . P A 1
O6A O 0.74756(7) -0.15057(12) 1.05884(4) 0.0204(2) Uani 0.770(2) 1 d . . P A 1
C21A C 0.59425(9) -0.18218(15) 1.05756(6) 0.0214(3) Uani 0.770(2) 1 d . . P A 1
C22A C 0.69585(9) -0.23071(13) 1.08787(6) 0.0191(3) Uani 0.770(2) 1 d . . P A 1
C23A C 0.5721(2) -0.0698(4) 1.09006(15) 0.0377(8) Uani 0.770(2) 1 d . . P A 1
H23A H 0.5709 -0.0934 1.1317 0.057 Uiso 0.770(2) 1 calc R U P A 1
H23B H 0.6200 -0.0066 1.0946 0.057 Uiso 0.770(2) 1 calc R U P A 1
H23C H 0.5111 -0.0368 1.0649 0.057 Uiso 0.770(2) 1 calc R U P A 1
C24A C 0.5146(3) -0.2747(4) 1.0461(2) 0.0353(8) Uani 0.770(2) 1 d . . P A 1
H24A H 0.5121 -0.3044 1.0866 0.053 Uiso 0.770(2) 1 calc R U P A 1
H24B H 0.4555 -0.2344 1.0228 0.053 Uiso 0.770(2) 1 calc R U P A 1
H24C H 0.5251 -0.3446 1.0217 0.053 Uiso 0.770(2) 1 calc R U P A 1
C25A C 0.7081(2) -0.3622(2) 1.06827(11) 0.0399(6) Uani 0.770(2) 1 d . . P A 1
H25A H 0.6744 -0.4192 1.0868 0.060 Uiso 0.770(2) 1 calc R U P A 1
H25B H 0.6833 -0.3687 1.0223 0.060 Uiso 0.770(2) 1 calc R U P A 1
H25C H 0.7745 -0.3835 1.0831 0.060 Uiso 0.770(2) 1 calc R U P A 1
C26A C 0.7351(3) -0.2183(4) 1.15915(12) 0.0230(7) Uani 0.770(2) 1 d . . P A 1
H26A H 0.7002 -0.2721 1.1783 0.035 Uiso 0.770(2) 1 calc R U P A 1
H26B H 0.8010 -0.2424 1.1740 0.035 Uiso 0.770(2) 1 calc R U P A 1
H26C H 0.7294 -0.1324 1.1711 0.035 Uiso 0.770(2) 1 calc R U P A 1
C21B C 0.6133(3) -0.2553(4) 1.0473(2) 0.0180(9) Uani 0.230(2) 1 d . . P A 2
C22B C 0.6665(3) -0.1605(4) 1.0967(2) 0.0202(10) Uani 0.230(2) 1 d . . P A 2
O5B O 0.6139(2) -0.1984(3) 0.98820(14) 0.0152(7) Uiso 0.230(2) 1 d . . P A 2
O6B O 0.7273(3) -0.1001(4) 1.06627(16) 0.0182(7) Uiso 0.230(2) 1 d . . P A 2
C24B C 0.6657(6) -0.3786(7) 1.0510(4) 0.0339(16) Uani 0.230(2) 1 d . . P A 2
H24D H 0.7293 -0.3621 1.0516 0.051 Uiso 0.230(2) 1 calc R U P A 2
H24E H 0.6679 -0.4227 1.0894 0.051 Uiso 0.230(2) 1 calc R U P A 2
H24F H 0.6331 -0.4294 1.0142 0.051 Uiso 0.230(2) 1 calc R U P A 2
C23B C 0.5266(12) -0.2916(19) 1.0468(7) 0.069(6) Uani 0.230(2) 1 d . . P A 2
H23D H 0.5316 -0.3285 1.0875 0.103 Uiso 0.230(2) 1 calc R U P A 2
H23E H 0.4852 -0.2197 1.0391 0.103 Uiso 0.230(2) 1 calc R U P A 2
H23F H 0.5010 -0.3526 1.0133 0.103 Uiso 0.230(2) 1 calc R U P A 2
C26B C 0.6014(7) -0.0591(9) 1.1064(5) 0.0274(19) Uani 0.230(2) 1 d . . P A 2
H26D H 0.5594 -0.0949 1.1266 0.041 Uiso 0.230(2) 1 calc R U P A 2
H26E H 0.6388 0.0062 1.1333 0.041 Uiso 0.230(2) 1 calc R U P A 2
H26F H 0.5647 -0.0242 1.0656 0.041 Uiso 0.230(2) 1 calc R U P A 2
C25B C 0.7310(12) -0.2086(18) 1.1555(8) 0.054(5) Uani 0.230(2) 1 d . . P A 2
H25D H 0.6960 -0.2507 1.1789 0.081 Uiso 0.230(2) 1 calc R U P A 2
H25E H 0.7739 -0.2672 1.1463 0.081 Uiso 0.230(2) 1 calc R U P A 2
H25F H 0.7667 -0.1402 1.1807 0.081 Uiso 0.230(2) 1 calc R U P A 2

loop_
_atom_site_aniso_label
_atom_site_aniso_U_11
_atom_site_aniso_U_22
_atom_site_aniso_U_33
_atom_site_aniso_U_23
_atom_site_aniso_U_13
_atom_site_aniso_U_12
C1 0.0142(4) 0.0138(4) 0.0136(4) 0.0027(3) 0.0055(3) 0.0013(3)
C2 0.0102(3) 0.0149(4) 0.0152(4) 0.0011(3) 0.0042(3) 0.0010(3)
C3 0.0191(4) 0.0151(4) 0.0216(4) 0.0023(3) 0.0074(4) 0.0016(3)
C4 0.0194(4) 0.0154(4) 0.0260(5) -0.0026(4) 0.0063(4) 0.0013(3)
C5 0.0202(4) 0.0223(5) 0.0198(4) -0.0061(4) 0.0045(4) 0.0003(4)
C6 0.0182(4) 0.0204(4) 0.0143(4) -0.0003(3) 0.0047(3) 0.0008(3)
C7 0.0100(3) 0.0150(4) 0.0140(4) 0.0010(3) 0.0039(3) 0.0005(3)
C8 0.0128(4) 0.0148(4) 0.0131(4) 0.0010(3) 0.0048(3) -0.0010(3)
C9 0.0152(4) 0.0184(4) 0.0137(4) -0.0004(3) 0.0009(3) 0.0010(3)
C10 0.0182(4) 0.0195(4) 0.0131(4) 0.0008(3) 0.0028(3) 0.0012(3)
C11 0.0185(4) 0.0241(5) 0.0254(5) 0.0048(4) 0.0059(4) -0.0006(4)
C12 0.0189(4) 0.0186(5) 0.0264(5) -0.0016(4) 0.0012(4) 0.0032(4)
C13 0.0303(5) 0.0339(6) 0.0190(5) -0.0091(4) 0.0042(4) -0.0019(5)
C14 0.0256(5) 0.0295(6) 0.0212(5) 0.0084(4) 0.0053(4) -0.0025(4)
C15 0.0201(4) 0.0191(4) 0.0188(4) 0.0008(3) 0.0100(3) -0.0034(3)
C16 0.0183(4) 0.0226(5) 0.0206(4) 0.0017(4) 0.0112(4) 0.0007(4)
C17 0.0311(6) 0.0283(6) 0.0241(5) 0.0088(4) 0.0109(4) -0.0028(4)
C18 0.0398(6) 0.0297(6) 0.0252(5) -0.0055(4) 0.0120(5) -0.0157(5)
C19 0.0409(7) 0.0309(6) 0.0286(6) -0.0089(5) 0.0186(5) -0.0045(5)
C20 0.0199(5) 0.0475(7) 0.0379(6) 0.0090(6) 0.0158(5) 0.0073(5)
C27 0.0153(4) 0.0163(4) 0.0179(4) -0.0010(3) 0.0055(3) 0.0015(3)
C28 0.0129(4) 0.0172(4) 0.0180(4) -0.0008(3) 0.0030(3) 0.0029(3)
C29 0.0217(5) 0.0298(5) 0.0177(4) -0.0057(4) 0.0064(4) 0.0002(4)
C30 0.0292(5) 0.0162(5) 0.0333(6) 0.0005(4) 0.0102(4) 0.0044(4)
C31 0.0236(5) 0.0274(5) 0.0193(5) 0.0007(4) -0.0010(4) 0.0055(4)
C32 0.0148(4) 0.0274(5) 0.0305(5) -0.0034(4) 0.0100(4) -0.0010(4)
O1 0.0155(3) 0.0273(4) 0.0131(3) -0.0018(3) 0.0015(2) 0.0046(3)
O2 0.0186(3) 0.0195(3) 0.0152(3) 0.0003(2) 0.0045(2) 0.0036(3)
O3 0.0219(3) 0.0181(3) 0.0280(4) 0.0067(3) 0.0150(3) 0.0029(3)
O4 0.0198(3) 0.0197(3) 0.0258(4) 0.0067(3) 0.0132(3) 0.0047(3)
O7 0.0156(3) 0.0155(3) 0.0212(3) -0.0013(2) 0.0077(3) -0.0010(2)
O8 0.0129(3) 0.0148(3) 0.0193(3) -0.0005(2) 0.0049(2) 0.0009(2)
B1 0.0151(4) 0.0143(4) 0.0145(4) 0.0023(3) 0.0051(3) 0.0004(3)
B2 0.0143(4) 0.0157(4) 0.0144(4) 0.0011(3) 0.0047(3) 0.0006(3)
B3 0.0151(4) 0.0150(4) 0.0144(4) 0.0006(3) 0.0064(3) 0.0002(3)
B4 0.0142(4) 0.0149(4) 0.0124(4) 0.0016(3) 0.0047(3) -0.0002(3)
O5A 0.0153(4) 0.0298(6) 0.0142(4) 0.0053(4) 0.0053(3) -0.0035(4)
O6A 0.0155(4) 0.0300(6) 0.0165(4) 0.0081(4) 0.0065(3) 0.0006(4)
C21A 0.0191(6) 0.0303(8) 0.0170(6) 0.0061(5) 0.0087(5) -0.0032(5)
C22A 0.0236(6) 0.0193(6) 0.0163(5) 0.0045(4) 0.0092(5) 0.0009(5)
C23A 0.0426(16) 0.0496(16) 0.0289(15) 0.0093(12) 0.0225(11) 0.0164(13)
C24A 0.0266(11) 0.0403(12) 0.0439(19) 0.0107(11) 0.0183(11) -0.0074(10)
C25A 0.0679(17) 0.0233(10) 0.0297(11) 0.0067(8) 0.0181(11) 0.0126(11)
C26A 0.0297(15) 0.0295(12) 0.0071(7) 0.0045(7) 0.0024(7) -0.0034(10)
C21B 0.023(2) 0.018(2) 0.0183(19) 0.0085(15) 0.0131(16) 0.0031(16)
C22B 0.023(2) 0.020(2) 0.023(2) 0.0042(16) 0.0145(17) 0.0024(17)
C24B 0.057(5) 0.016(3) 0.034(4) 0.004(2) 0.024(3) 0.011(3)
C23B 0.062(8) 0.119(14) 0.017(4) 0.006(6) 0.002(5) -0.072(8)
C26B 0.051(6) 0.015(2) 0.026(4) 0.000(3) 0.026(4) 0.015(3)
C25B 0.040(7) 0.060(8) 0.075(9) 0.032(6) 0.036(6) 0.023(5)

loop_
_atom_type_symbol
_atom_type_description
_atom_type_scat_dispersion_real
_atom_type_scat_dispersion_imag
_atom_type_scat_source
C C 0.0033 0.0016 'International Tables Vol C Tables 4.2.6.8 and 6.1.1.4'
H H 0.0000 0.0000 'International Tables Vol C Tables 4.2.6.8 and 6.1.1.4'
C C 0.0033 0.0016 'International Tables Vol C Tables 4.2.6.8 and 6.1.1.4'
O O 0.0106 0.0060 'International Tables Vol C Tables 4.2.6.8 and 6.1.1.4'
B B 0.0013 0.0007 'International Tables Vol C Tables 4.2.6.8 and 6.1.1.4'

loop_
_geom_angle_atom_site_label_1
_geom_angle_atom_site_label_2
_geom_angle_atom_site_label_3
_geom_angle
C2 C1 B2 113.06(8)
C2 C1 B1 116.85(7)
B2 C1 B1 103.97(7)
C3 C2 C7 118.63(8)
C3 C2 C1 119.18(8)
C7 C2 C1 122.18(8)
C4 C3 C2 121.93(9)
C5 C4 C3 119.39(9)
C4 C5 C6 119.55(9)
C5 C6 C7 121.84(9)
C6 C7 C2 118.64(9)
C6 C7 C8 120.87(8)
C2 C7 C8 120.48(8)
C7 C8 B4 115.41(7)
C7 C8 B3 115.52(8)
B4 C8 B3 107.48(7)
O1 C9 C12 108.11(8)
O1 C9 C11 107.89(8)
C12 C9 C11 109.80(8)
O1 C9 C10 102.46(7)
C12 C9 C10 115.32(8)
C11 C9 C10 112.68(8)
O2 C10 C13 109.43(8)
O2 C10 C14 106.60(8)
C13 C10 C14 110.30(9)
O2 C10 C9 101.82(7)
C13 C10 C9 114.31(9)
C14 C10 C9 113.70(9)
O3 C15 C18 106.66(8)
O3 C15 C17 108.15(8)
C18 C15 C17 110.59(9)
O3 C15 C16 102.35(7)
C18 C15 C16 113.71(9)
C17 C15 C16 114.59(9)
O4 C16 C20 108.31(9)
O4 C16 C19 105.97(9)
C20 C16 C19 110.76(10)
O4 C16 C15 102.76(7)
C20 C16 C15 114.72(9)
C19 C16 C15 113.49(9)
O7 C27 C30 108.48(8)
O7 C27 C29 106.64(8)
C30 C27 C29 110.41(9)
O7 C27 C28 102.68(7)
C30 C27 C28 114.94(8)
C29 C27 C28 112.98(8)
O8 C28 C32 108.42(8)
O8 C28 C31 106.55(8)
C32 C28 C31 110.62(8)
O8 C28 C27 102.19(7)
C32 C28 C27 114.76(8)
C31 C28 C27 113.50(9)
B1 O1 C9 107.14(7)
B1 O2 C10 106.53(7)
B2 O3 C15 107.81(8)
B2 O4 C16 107.36(8)
B4 O7 C27 106.90(7)
B4 O8 C28 107.49(7)
O1 B1 O2 113.23(8)
O1 B1 C1 126.36(8)
O2 B1 C1 120.34(8)
O4 B2 O3 113.08(8)
O4 B2 C1 124.05(8)
O3 B2 C1 122.78(8)
O5A B3 O6A 113.50(9)
O6B B3 O5B 111.8(2)
O5A B3 C8 121.80(9)
O6A B3 C8 124.66(9)
O6B B3 C8 128.00(16)
O5B B3 C8 120.09(15)
O8 B4 O7 113.42(8)
O8 B4 C8 125.55(8)
O7 B4 C8 121.02(8)
B3 O5A C21A 106.87(9)
B3 O6A C22A 106.20(9)
O5A C21A C24A 107.3(2)
O5A C21A C23A 106.64(18)
C24A C21A C23A 108.5(2)
O5A C21A C22A 101.49(10)
C24A C21A C22A 117.92(19)
C23A C21A C22A 113.99(15)
O6A C22A C26A 109.85(18)
O6A C22A C25A 106.78(14)
C26A C22A C25A 110.3(2)
O6A C22A C21A 101.91(10)
C26A C22A C21A 114.58(18)
C25A C22A C21A 112.83(15)
C23B C21B O5B 114.1(7)
C23B C21B C22B 118.1(8)
O5B C21B C22B 102.5(3)
C23B C21B C24B 103.3(10)
O5B C21B C24B 104.6(4)
C22B C21B C24B 113.8(5)
O6B C22B C25B 104.1(8)
O6B C22B C21B 102.7(3)
C25B C22B C21B 117.0(8)
O6B C22B C26B 106.4(5)
C25B C22B C26B 113.3(8)
C21B C22B C26B 111.9(5)
B3 O5B C21B 108.1(3)
B3 O6B C22B 107.0(3)

loop_
_geom_bond_atom_site_label_1
_geom_bond_atom_site_label_2
_geom_bond_distance
C1 C2 1.5181(12)
C1 B2 1.5742(13)
C1 B1 1.5767(13)
C2 C3 1.4006(13)
C2 C7 1.4125(12)
C3 C4 1.3879(14)
C4 C5 1.3860(15)
C5 C6 1.3914(14)
C6 C7 1.3972(13)
C7 C8 1.5223(13)
C8 B4 1.5727(13)
C8 B3 1.5744(13)
C9 O1 1.4667(11)
C9 C12 1.5097(14)
C9 C11 1.5248(14)
C9 C10 1.5601(14)
C10 O2 1.4638(12)
C10 C13 1.5132(14)
C10 C14 1.5230(15)
C15 O3 1.4573(12)
C15 C18 1.5188(15)
C15 C17 1.5203(14)
C15 C16 1.5623(14)
C16 O4 1.4593(12)
C16 C20 1.5189(15)
C16 C19 1.5211(16)
C27 O7 1.4608(11)
C27 C30 1.5181(14)
C27 C29 1.5263(14)
C27 C28 1.5643(14)
C28 O8 1.4665(11)
C28 C32 1.5179(14)
C28 C31 1.5233(14)
O1 B1 1.3654(12)
O2 B1 1.3766(12)
O3 B2 1.3718(12)
O4 B2 1.3642(12)
O7 B4 1.3785(12)
O8 B4 1.3616(12)
B3 O5A 1.3610(13)
B3 O6A 1.3700(14)
B3 O6B 1.375(3)
B3 O5B 1.375(3)
O5A C21A 1.4645(15)
O6A C22A 1.4642(15)
C21A C24A 1.526(5)
C21A C23A 1.515(4)
C21A C22A 1.558(2)
C22A C26A 1.522(3)
C22A C25A 1.520(3)
C21B C23B 1.373(17)
C21B O5B 1.471(5)
C21B C22B 1.532(7)
C21B C24B 1.542(9)
C22B O6B 1.477(5)
C22B C25B 1.457(17)
C22B C26B 1.542(10)

loop_
_geom_torsion_atom_site_label_1
_geom_torsion_atom_site_label_2
_geom_torsion_atom_site_label_3
_geom_torsion_atom_site_label_4
_geom_torsion
B2 C1 C2 C3 51.18(11)
B1 C1 C2 C3 -69.46(11)
B2 C1 C2 C7 -127.60(9)
B1 C1 C2 C7 111.76(10)
C7 C2 C3 C4 1.24(14)
C1 C2 C3 C4 -177.58(9)
C2 C3 C4 C5 0.40(15)
C3 C4 C5 C6 -1.25(15)
C4 C5 C6 C7 0.45(15)
C5 C6 C7 C2 1.19(14)
C5 C6 C7 C8 -177.36(9)
C3 C2 C7 C6 -2.00(13)
C1 C2 C7 C6 176.79(8)
C3 C2 C7 C8 176.56(8)
C1 C2 C7 C8 -4.65(13)
C6 C7 C8 B4 -107.55(10)
C2 C7 C8 B4 73.92(11)
C6 C7 C8 B3 18.99(12)
C2 C7 C8 B3 -159.54(8)
O1 C9 C10 O2 28.73(9)
C12 C9 C10 O2 145.91(8)
C11 C9 C10 O2 -86.94(9)
O1 C9 C10 C13 146.60(9)
C12 C9 C10 C13 -96.22(11)
C11 C9 C10 C13 30.93(12)
O1 C9 C10 C14 -85.51(9)
C12 C9 C10 C14 31.67(12)
C11 C9 C10 C14 158.81(8)
O3 C15 C16 O4 -25.19(9)
C18 C15 C16 O4 89.44(10)
C17 C15 C16 O4 -141.99(9)
O3 C15 C16 C20 -142.51(9)
C18 C15 C16 C20 -27.88(12)
C17 C15 C16 C20 100.69(11)
O3 C15 C16 C19 88.77(10)
C18 C15 C16 C19 -156.60(9)
C17 C15 C16 C19 -28.04(12)
O7 C27 C28 O8 -26.51(9)
C30 C27 C28 O8 -144.09(8)
C29 C27 C28 O8 87.96(9)
O7 C27 C28 C32 -143.63(8)
C30 C27 C28 C32 98.80(10)
C29 C27 C28 C32 -29.15(11)
O7 C27 C28 C31 87.80(9)
C30 C27 C28 C31 -29.78(12)
C29 C27 C28 C31 -157.73(9)
C12 C9 O1 B1 -143.49(9)
C11 C9 O1 B1 97.82(9)
C10 C9 O1 B1 -21.28(10)
C13 C10 O2 B1 -147.79(9)
C14 C10 O2 B1 92.92(9)
C9 C10 O2 B1 -26.48(9)
C18 C15 O3 B2 -99.66(10)
C17 C15 O3 B2 141.36(9)
C16 C15 O3 B2 20.02(10)
C20 C16 O4 B2 143.76(10)
C19 C16 O4 B2 -97.35(10)
C15 C16 O4 B2 21.99(10)
C30 C27 O7 B4 144.32(8)
C29 C27 O7 B4 -96.75(9)
C28 C27 O7 B4 22.26(9)
C32 C28 O8 B4 143.42(8)
C31 C28 O8 B4 -97.48(9)
C27 C28 O8 B4 21.85(9)
C9 O1 B1 O2 5.24(11)
C9 O1 B1 C1 -177.79(9)
C10 O2 B1 O1 14.64(11)
C10 O2 B1 C1 -162.52(8)
C2 C1 B1 O1 -2.23(14)
B2 C1 B1 O1 -127.57(10)
C2 C1 B1 O2 174.54(8)
B2 C1 B1 O2 49.20(11)
C16 O4 B2 O3 -10.46(11)
C16 O4 B2 C1 165.98(9)
C15 O3 B2 O4 -7.12(11)
C15 O3 B2 C1 176.39(8)
C2 C1 B2 O4 107.93(10)
B1 C1 B2 O4 -124.35(10)
C2 C1 B2 O3 -75.97(11)
B1 C1 B2 O3 51.75(12)
C7 C8 B3 O5A 95.36(12)
B4 C8 B3 O5A -134.19(11)
C7 C8 B3 O6A -87.19(13)
B4 C8 B3 O6A 43.27(13)
C7 C8 B3 O6B -51.9(3)
B4 C8 B3 O6B 78.6(3)
C7 C8 B3 O5B 131.7(2)
B4 C8 B3 O5B -97.9(2)
C28 O8 B4 O7 -8.88(10)
C28 O8 B4 C8 170.57(8)
C27 O7 B4 O8 -9.54(10)
C27 O7 B4 C8 170.98(8)
C7 C8 B4 O8 14.29(13)
B3 C8 B4 O8 -116.22(10)
C7 C8 B4 O7 -166.29(8)
B3 C8 B4 O7 63.19(11)
O6A B3 O5A C21A 9.99(15)
O6B B3 O5A C21A -18.4(2)
O5B B3 O5A C21A 91.2(3)
C8 B3 O5A C21A -172.30(10)
O5A B3 O6A C22A 11.42(14)
O6B B3 O6A C22A 86.6(3)
O5B B3 O6A C22A -20.54(19)
C8 B3 O6A C22A -166.22(10)
B3 O5A C21A C24A -149.62(18)
B3 O5A C21A C23A 94.30(17)
B3 O5A C21A C22A -25.29(14)
B3 O6A C22A C26A -148.02(19)
B3 O6A C22A C25A 92.41(16)
B3 O6A C22A C21A -26.13(13)
O5A C21A C22A O6A 30.92(13)
C24A C21A C22A O6A 147.8(2)
C23A C21A C22A O6A -83.3(2)
O5A C21A C22A C26A 149.48(19)
C24A C21A C22A C26A -93.7(3)
C23A C21A C22A C26A 35.3(3)
O5A C21A C22A C25A -83.22(16)
C24A C21A C22A C25A 33.6(3)
C23A C21A C22A C25A 162.6(2)
C23B C21B C22B O6B -153.3(10)
O5B C21B C22B O6B -27.0(4)
C24B C21B C22B O6B 85.3(5)
C23B C21B C22B C25B 93.4(12)
O5B C21B C22B C25B -140.3(8)
C24B C21B C22B C25B -27.9(9)
C23B C21B C22B C26B -39.6(11)
O5B C21B C22B C26B 86.7(6)
C24B C21B C22B C26B -161.0(6)
O5A B3 O5B C21B -85.7(4)
O6A B3 O5B C21B 24.1(3)
O6B B3 O5B C21B -5.3(4)
C8 B3 O5B C21B 171.6(2)
C23B C21B O5B B3 149.4(10)
C22B C21B O5B B3 20.5(4)
C24B C21B O5B B3 -98.5(5)
O5A B3 O6B C22B 18.4(3)
O6A B3 O6B C22B -95.6(4)
O5B B3 O6B C22B -13.2(4)
C8 B3 O6B C22B 170.2(2)
C25B C22B O6B B3 147.4(8)
C21B C22B O6B B3 25.0(4)
C26B C22B O6B B3 -92.7(5)
